data_2231080
loop_
_publ_author_name
'Slabber, Cathryn A.'
'Grimmer, Craig'
'Akerman, Matthew P.'
'Robinson, Ross S.'

_publ_section_title
;
 2-Phenylnaphtho[1,8-<i>de</i>][1,3,2]diazaborinane
;
_journal_coeditor_code FJ2411
_journal_issue 8
_journal_name_full 'Acta Crystallographica Section E'
_journal_page_first o1995
_journal_paper_doi 10.1107/S1600536811026985
_journal_volume 67
_journal_year 2011
_chemical_formula_iupac 'C16 H13 B1 N2'
_chemical_formula_moiety 'C16 H13 B1 N2'
_chemical_formula_sum 'C16 H13 B N2'
_chemical_formula_weight 244.10
_chemical_name_systematic
;
2-Phenylnaphtho[1,8-<i>de</i>][1,3,2]diazaborinane
;
_space_group_IT_number 4
_symmetry_cell_setting monoclinic
_symmetry_space_group_name_Hall 'P 2yb'
_symmetry_space_group_name_H-M 'P 1 21 1'
_atom_sites_solution_hydrogens geom
_atom_sites_solution_primary direct
_cell_angle_alpha 90.0
_cell_angle_beta 117.574(8)
_cell_angle_gamma 90.0
_cell_formula_units_Z 2
_cell_length_a 11.0117(7)
_cell_length_b 5.4299(2)
_cell_length_c 11.7454(7)
_cell_measurement_reflns_used 3114
_cell_measurement_temperature 298
_cell_measurement_theta_max 32.1428
_cell_measurement_theta_min 3.4524
_cell_volume 622.52(7)
_computing_cell_refinement
;
CrysAlis RED (Oxford Diffraction, 2002)
;
_computing_data_collection
;
CrysAlis CCD (Oxford Diffraction, 20025)
;
_computing_data_reduction
;
CrysAlis RED (Oxford Diffraction, 2002)
;
_computing_molecular_graphics 'CAMERON (Watkin <i>et al.</i>, 1996)'
_computing_publication_material 'CRYSTALS (Betteridge <i>et al.</i>, 2003)'
_computing_structure_refinement 'CRYSTALS (Betteridge <i>et al.</i>, 2003)'
_computing_structure_solution 'SIR92 (Altomare <i>et al.</i>, 1994)'
_diffrn_ambient_temperature 298
_diffrn_measured_fraction_theta_full 0.995
_diffrn_measured_fraction_theta_max 0.906
_diffrn_measurement_device Unknown
_diffrn_measurement_device_type 'Oxford Diffraction Xcalibur 2 CCD'
_diffrn_measurement_method \w/2\q
_diffrn_radiation_monochromator graphite
_diffrn_radiation_type 'Mo K\a'
_diffrn_radiation_wavelength 0.71073
_diffrn_reflns_av_R_equivalents 0.025
_diffrn_reflns_limit_h_max 16
_diffrn_reflns_limit_h_min -16
_diffrn_reflns_limit_k_max 7
_diffrn_reflns_limit_k_min -6
_diffrn_reflns_limit_l_max 17
_diffrn_reflns_limit_l_min -17
_diffrn_reflns_number 6492
_diffrn_reflns_theta_full 27.383
_diffrn_reflns_theta_max 32.215
_diffrn_reflns_theta_min 3.459
_diffrn_standards_decay_% 0
_diffrn_standards_interval_count 0
_diffrn_standards_interval_time 0
_diffrn_standards_number 0
_exptl_absorpt_coefficient_mu 0.076
_exptl_absorpt_correction_T_max 0.9737
_exptl_absorpt_correction_T_min 0.9664
_exptl_absorpt_correction_type multi-scan
_exptl_absorpt_process_details '(CrysAlis RED; Oxford Diffraction, 2002)'
_exptl_crystal_colour colourless
_exptl_crystal_density_diffrn 1.302
_exptl_crystal_density_method 'not measured'
_exptl_crystal_description amorphous
_exptl_crystal_F_000 256
_exptl_crystal_size_max 0.45
_exptl_crystal_size_mid 0.35
_exptl_crystal_size_min 0.35
_refine_diff_density_max 0.20
_refine_diff_density_min -0.16
_refine_ls_extinction_coef 14E1(3)
_refine_ls_extinction_method 'Larson (1970), Equation 22'
_refine_ls_goodness_of_fit_ref 0.9047
_refine_ls_hydrogen_treatment constr
_refine_ls_matrix_type full
_refine_ls_number_parameters 173
_refine_ls_number_reflns 2173
_refine_ls_number_restraints 1
_refine_ls_R_factor_all 0.0524
_refine_ls_R_factor_gt 0.0392
_refine_ls_shift/su_max 0.000415
_refine_ls_structure_factor_coef Fsqd
_refine_ls_weighting_details
;
Method= Modified Sheldrick
w=1/[\s^2^(F^2^) + (0.09P)^2^ + 0.01P], where P=[max(Fo^2^,0) + 2Fc^2^]/3
;
_refine_ls_weighting_scheme calc
_refine_ls_wR_factor_all 0.1205
_refine_ls_wR_factor_gt 0.1133
_refine_ls_wR_factor_ref 0.1205
_reflns_number_gt 1601
_reflns_number_total 2177
_reflns_threshold_expression I>2\s(I)
_cod_data_source_file fj2411.cif
_cod_data_source_block I
_cod_original_sg_symbol_H-M 'P 21'
_cod_original_formula_sum 'C16 H13 B1 N2'
_cod_database_code 2231080
_cod_database_fobs_code 2231080

loop_
_symmetry_equiv_pos_as_xyz
x,y,z
-x,y+1/2,-z

loop_
_atom_site_type_symbol
_atom_site_label
_atom_site_fract_x
_atom_site_fract_y
_atom_site_fract_z
_atom_site_U_iso_or_equiv
_atom_site_adp_type
_atom_site_occupancy
N N1 1.07937(13) 0.0122(3) 0.90876(12) 0.0456 Uani 1.0000
C C9 0.94717(15) 0.0472(3) 0.80805(13) 0.0417 Uani 1.0000
C C10 0.92753(16) 0.2405(3) 0.71948(14) 0.0406 Uani 1.0000
C C1 1.03776(16) 0.3948(3) 0.73368(14) 0.0430 Uani 1.0000
N N2 1.16544(14) 0.3539(3) 0.83909(13) 0.0491 Uani 1.0000
B B 1.19265(18) 0.1616(4) 0.92917(17) 0.0403 Uani 1.0000
C C11 1.33755(15) 0.1227(3) 1.04553(14) 0.0399 Uani 1.0000
C C12 1.44379(16) 0.2892(3) 1.07293(15) 0.0477 Uani 1.0000
C C13 1.57062(17) 0.2611(4) 1.17915(16) 0.0531 Uani 1.0000
C C14 1.59475(16) 0.0640(4) 1.26062(15) 0.0511 Uani 1.0000
C C15 1.49189(18) -0.1046(4) 1.23488(17) 0.0560 Uani 1.0000
C C16 1.36508(17) -0.0755(3) 1.12917(17) 0.0517 Uani 1.0000
C C2 1.01683(19) 0.5787(4) 0.64568(17) 0.0543 Uani 1.0000
C C3 0.8862(2) 0.6115(4) 0.54197(17) 0.0612 Uani 1.0000
C C4 0.7787(2) 0.4684(4) 0.52663(17) 0.0583 Uani 1.0000
C C5 0.79515(16) 0.2780(4) 0.61455(14) 0.0475 Uani 1.0000
C C6 0.68699(17) 0.1231(4) 0.60321(17) 0.0561 Uani 1.0000
C C7 0.70890(17) -0.0588(4) 0.68964(17) 0.0580 Uani 1.0000
C C8 0.83880(17) -0.0999(4) 0.79292(16) 0.0522 Uani 1.0000
H H12 1.4293 0.4288 1.0166 0.0546 Uiso 1.0000
H H13 1.6423 0.3824 1.1956 0.0605 Uiso 1.0000
H H14 1.6813 0.0443 1.3339 0.0599 Uiso 1.0000
H H15 1.5087 -0.2397 1.2902 0.0629 Uiso 1.0000
H H16 1.2954 -0.1980 1.1133 0.0628 Uiso 1.0000
H H2 1.0918 0.6844 0.6551 0.0617 Uiso 1.0000
H H3 0.8736 0.7378 0.4805 0.0712 Uiso 1.0000
H H4 0.6920 0.4919 0.4565 0.0616 Uiso 1.0000
H H6 0.5982 0.1487 0.5315 0.0599 Uiso 1.0000
H H7 0.6355 -0.1652 0.6800 0.0684 Uiso 1.0000
H H8 0.8547 -0.2320 0.8529 0.0600 Uiso 1.0000
H H101 1.0917 -0.1139 0.9595 0.0510 Uiso 1.0000
H H102 1.2340 0.4503 0.8471 0.0527 Uiso 1.0000

loop_
_atom_site_aniso_label
_atom_site_aniso_U_11
_atom_site_aniso_U_22
_atom_site_aniso_U_33
_atom_site_aniso_U_12
_atom_site_aniso_U_13
_atom_site_aniso_U_23
N1 0.0460(7) 0.0460(7) 0.0388(6) -0.0010(6) 0.0146(5) 0.0082(6)
C9 0.0420(7) 0.0475(9) 0.0358(7) 0.0013(7) 0.0182(6) -0.0005(7)
C10 0.0424(7) 0.0452(9) 0.0354(6) 0.0063(7) 0.0190(6) 0.0001(6)
C1 0.0453(8) 0.0455(8) 0.0400(7) 0.0084(7) 0.0212(6) 0.0054(7)
N2 0.0402(6) 0.0529(9) 0.0506(7) 0.0006(6) 0.0180(6) 0.0130(6)
B 0.0415(8) 0.0417(9) 0.0387(8) 0.0033(7) 0.0194(6) 0.0029(7)
C11 0.0411(7) 0.0403(8) 0.0391(7) 0.0041(6) 0.0193(6) 0.0031(6)
C12 0.0479(8) 0.0481(9) 0.0445(7) 0.0000(8) 0.0191(6) 0.0051(8)
C13 0.0450(8) 0.0589(11) 0.0517(9) -0.0047(8) 0.0191(7) -0.0027(8)
C14 0.0421(8) 0.0626(11) 0.0430(7) 0.0078(8) 0.0150(6) 0.0010(8)
C15 0.0526(9) 0.0582(11) 0.0528(9) 0.0112(9) 0.0206(7) 0.0179(9)
C16 0.0452(8) 0.0493(10) 0.0555(9) 0.0015(8) 0.0190(7) 0.0128(8)
C2 0.0590(9) 0.0540(10) 0.0541(9) 0.0104(8) 0.0297(8) 0.0142(8)
C3 0.0716(11) 0.0607(11) 0.0490(9) 0.0188(10) 0.0260(8) 0.0179(9)
C4 0.0565(9) 0.0651(12) 0.0421(8) 0.0178(9) 0.0134(7) 0.0059(8)
C5 0.0463(8) 0.0558(10) 0.0374(7) 0.0110(8) 0.0168(6) -0.0022(7)
C6 0.0422(8) 0.0732(12) 0.0455(8) 0.0055(9) 0.0141(6) -0.0074(9)
C7 0.0454(8) 0.0729(13) 0.0548(9) -0.0082(9) 0.0225(7) -0.0070(9)
C8 0.0495(9) 0.0610(11) 0.0488(8) -0.0036(8) 0.0250(7) 0.0012(8)

loop_
_atom_type_symbol
_atom_type_scat_Cromer_Mann_a1
_atom_type_scat_Cromer_Mann_a2
_atom_type_scat_Cromer_Mann_a3
_atom_type_scat_Cromer_Mann_a4
_atom_type_scat_Cromer_Mann_b1
_atom_type_scat_Cromer_Mann_b2
_atom_type_scat_Cromer_Mann_b3
_atom_type_scat_Cromer_Mann_b4
_atom_type_scat_Cromer_Mann_c
_atom_type_scat_dispersion_real
_atom_type_scat_dispersion_imag
_atom_type_scat_source
C 2.3100 1.0200 1.5886 0.8650 20.8439 10.2075 0.5687 51.6512 0.2156 0.0033 0.0016 'International Tables Vol C 4.2.6.8 and 6.1.1.4'
H 0.4930 0.3229 0.1402 0.0408 10.5109 26.1257 3.1424 57.7998 0.0030 0.0000 0.0000 'International Tables Vol C 4.2.6.8 and 6.1.1.4'
B 2.0545 1.3326 1.0979 0.7068 23.2185 1.0210 60.3498 0.1403 -0.1932 0.0013 0.0007 'International Tables Vol C 4.2.6.8 and 6.1.1.4'
N 12.2126 3.1322 2.0125 1.1663 0.0057 9.8933 28.9975 0.5826 -11.5290 0.0061 0.0033 'International Tables Vol C 4.2.6.8 and 6.1.1.4'

loop_
_geom_angle_atom_site_label_1
_geom_angle_atom_site_label_2
_geom_angle_atom_site_label_3
_geom_angle
_geom_angle_publ_flag
C9 N1 B 123.84(13) no
C9 N1 H101 117.0 no
B N1 H101 119.1 no
N1 C9 C10 117.69(13) no
N1 C9 C8 122.02(14) no
C10 C9 C8 120.29(14) no
C9 C10 C1 121.16(12) no
C9 C10 C5 119.17(14) no
C1 C10 C5 119.67(14) no
C10 C1 N2 117.75(13) no
C10 C1 C2 120.18(14) no
N2 C1 C2 122.08(15) no
C1 N2 B 123.93(14) no
C1 N2 H102 117.3 no
B N2 H102 118.7 no
N2 B N1 115.57(13) no
N2 B C11 122.03(14) no
N1 B C11 122.37(13) no
B C11 C12 121.53(14) no
B C11 C16 121.48(14) no
C12 C11 C16 116.95(14) no
C11 C12 C13 121.70(16) no
C11 C12 H12 119.6 no
C13 C12 H12 118.7 no
C12 C13 C14 120.09(17) no
C12 C13 H13 119.3 no
C14 C13 H13 120.6 no
C13 C14 C15 119.32(15) no
C13 C14 H14 120.5 no
C15 C14 H14 120.2 no
C14 C15 C16 120.50(17) no
C14 C15 H15 119.3 no
C16 C15 H15 120.2 no
C11 C16 C15 121.42(16) no
C11 C16 H16 120.1 no
C15 C16 H16 118.4 no
C1 C2 C3 119.49(18) no
C1 C2 H2 120.4 no
C3 C2 H2 120.1 no
C2 C3 C4 121.63(18) no
C2 C3 H3 118.6 no
C4 C3 H3 119.8 no
C3 C4 C5 120.91(16) no
C3 C4 H4 120.7 no
C5 C4 H4 118.4 no
C10 C5 C4 118.13(16) no
C10 C5 C6 118.52(16) no
C4 C5 C6 123.35(16) no
C5 C6 C7 120.87(16) no
C5 C6 H6 117.9 no
C7 C6 H6 121.2 no
C6 C7 C8 121.40(17) no
C6 C7 H7 120.3 no
C8 C7 H7 118.3 no
C7 C8 C9 119.74(17) no
C7 C8 H8 121.3 no
C9 C8 H8 119.0 no

loop_
_geom_bond_atom_site_label_1
_geom_bond_atom_site_label_2
_geom_bond_distance
_geom_bond_publ_flag
N1 C9 1.4001(18) no
N1 B 1.412(2) no
N1 H101 0.876 no
C9 C10 1.422(2) no
C9 C8 1.377(2) no
C10 C1 1.420(2) no
C10 C5 1.422(2) no
C1 N2 1.3956(19) no
C1 C2 1.378(2) no
N2 B 1.416(2) no
N2 H102 0.888 no
B C11 1.562(2) no
C11 C12 1.393(2) no
C11 C16 1.393(2) no
C12 C13 1.385(2) no
C12 H12 0.969 no
C13 C14 1.377(3) no
C13 H13 0.976 no
C14 C15 1.376(3) no
C14 H14 0.949 no
C15 C16 1.383(2) no
C15 H15 0.940 no
C16 H16 0.966 no
C2 C3 1.401(2) no
C2 H2 0.969 no
C3 C4 1.356(3) no
C3 H3 0.958 no
C4 C5 1.412(3) no
C4 H4 0.937 no
C5 C6 1.413(3) no
C6 C7 1.356(3) no
C6 H6 0.961 no
C7 C8 1.400(2) no
C7 H7 0.956 no
C8 H8 0.963 no

loop_
_geom_hbond_atom_site_label_D
_geom_hbond_atom_site_label_H
_geom_hbond_atom_site_label_A
_geom_hbond_site_symmetry_A
_geom_hbond_distance_DH
_geom_hbond_distance_HA
_geom_hbond_distance_DA
_geom_hbond_angle_DHA
_geom_hbond_publ_flag
C12 H12 Cg3 2_857 0.97 2.86 3.630(2) 136 yes

loop_
_cod_related_entry_id
_cod_related_entry_database
_cod_related_entry_code
1 ChemSpider 30656839
